data_4517856
loop_
_publ_author_name
'Lee, Hwajun'
'Choi, Wanuk'
'Choi, Hyun June'
'Hong, Suk Bong'

_publ_section_title
;
 PST-33: A Four-Layer ABC-6 Zeolite with the Stacking Sequence AABC
;
_journal_issue 8
_journal_name_full 'ACS Materials Letters'
_journal_page_first 981
_journal_page_last 985
_journal_paper_doi 10.1021/acsmaterialslett.0c00232
_journal_volume 2
_journal_year 2020
_chemical_formula_sum 'C1.77 H3.53 N0.22 Na0.45 O8.34 Si4'
_chemical_formula_weight 283.99
_space_group_crystal_system trigonal
_space_group_IT_number 147
_space_group_name_Hall '-P 3'
_space_group_name_H-M_alt 'P -3'
_atom_sites_solution_hydrogens geom
_audit_creation_method SHELXL-2014
_cell_angle_alpha 90
_cell_angle_beta 90
_cell_angle_gamma 120
_cell_formula_units_Z 6
_cell_length_a 12.9952(18)
_cell_length_b 12.9952(18)
_cell_length_c 10.177(2)
_cell_measurement_temperature 100(2)
_cell_volume 1488.4(4)
_computing_structure_refinement 'SHELXL-2014 (Sheldrick, 2014)'
_diffrn_ambient_temperature 100(2)
_diffrn_measured_fraction_theta_full 0.999
_diffrn_measured_fraction_theta_max 0.997
_diffrn_radiation_wavelength 0.700
_diffrn_reflns_av_R_equivalents 0.1274
_diffrn_reflns_av_unetI/netI 0.0692
_diffrn_reflns_Laue_measured_fraction_full 0.999
_diffrn_reflns_Laue_measured_fraction_max 0.997
_diffrn_reflns_limit_h_max 17
_diffrn_reflns_limit_h_min -16
_diffrn_reflns_limit_k_max 17
_diffrn_reflns_limit_k_min -17
_diffrn_reflns_limit_l_max 13
_diffrn_reflns_limit_l_min -13
_diffrn_reflns_number 12334
_diffrn_reflns_point_group_measured_fraction_full 0.999
_diffrn_reflns_point_group_measured_fraction_max 0.997
_diffrn_reflns_theta_full 24.835
_diffrn_reflns_theta_max 27.852
_diffrn_reflns_theta_min 1.782
_exptl_absorpt_coefficient_mu 0.641
_exptl_crystal_density_diffrn 1.901
_exptl_crystal_F_000 860
_exptl_crystal_size_max 0.010
_exptl_crystal_size_mid 0.010
_exptl_crystal_size_min 0.010
_refine_diff_density_max 0.735
_refine_diff_density_min -1.033
_refine_diff_density_rms 0.214
_refine_ls_extinction_method none
_refine_ls_goodness_of_fit_ref 1.074
_refine_ls_hydrogen_treatment constr
_refine_ls_matrix_type full
_refine_ls_number_parameters 209
_refine_ls_number_reflns 2473
_refine_ls_number_restraints 164
_refine_ls_restrained_S_all 1.044
_refine_ls_R_factor_all 0.1202
_refine_ls_R_factor_gt 0.1026
_refine_ls_shift/su_max 0.000
_refine_ls_shift/su_mean 0.000
_refine_ls_structure_factor_coef Fsqd
_refine_ls_weighting_details 'w=1/[\s^2^(Fo^2^)+(0.1932P)^2^+3.5667P] where P=(Fo^2^+2Fc^2^)/3'
_refine_ls_weighting_scheme calc
_refine_ls_wR_factor_gt 0.2975
_refine_ls_wR_factor_ref 0.3185
_reflns_Friedel_coverage 0.000
_reflns_number_gt 1928
_reflns_number_total 2473
_reflns_threshold_expression 'I > 2\s(I)'
_cod_data_source_file tz0c00232_si_001.cif
_cod_data_source_block shelx
_cod_depositor_comments
;Adding full bibliography for 4517856.cif.

 Adding full bibliography for 4517856.cif.
;
_cod_original_cell_volume 1488.4(5)
_cod_database_code 4517856
_shelx_space_group_comment
;
The symmetry employed for this shelxl refinement is uniquely defined
by the following loop, which should always be used as a source of
symmetry information in preference to the above space-group names.
They are only intended as comments.
;
_shelx_estimated_absorpt_t_min 0.994
_shelx_estimated_absorpt_t_max 0.994
_shelxl_version_number 2014-3

loop_
_space_group_symop_operation_xyz
'x, y, z'
'-y, x-y, z'
'-x+y, -x, z'
'-x, -y, -z'
'y, -x+y, -z'
'x-y, x, -z'

loop_
_atom_site_label
_atom_site_type_symbol
_atom_site_fract_x
_atom_site_fract_y
_atom_site_fract_z
_atom_site_U_iso_or_equiv
_atom_site_adp_type
_atom_site_occupancy
_atom_site_site_symmetry_order
_atom_site_calc_flag
_atom_site_refinement_flags_posn
_atom_site_refinement_flags_adp
_atom_site_refinement_flags_occupancy
_atom_site_disorder_assembly
_atom_site_disorder_group
Na2 Na 0.6667 0.3333 0.103(8) 0.34(4) Uani 0.347(10) 3 d S TU P A 2
Na1 Na 0.0000 0.0000 0.1750(5) 0.0614(14) Uani 0.991(10) 3 d S T P B 2
O1W O 0.0781(10) 0.1553(9) 0.0070(11) 0.039(4) Uani 0.344(16) 1 d . . P B 2
N1 N 0.631(4) 0.324(5) -0.376(3) 0.167(15) Uani 0.221(3) 1 d D U P C -1
C1 C 0.759(4) 0.378(6) -0.343(5) 0.149(15) Uani 0.221(3) 1 d D U P C -1
H1A H 0.8001 0.4647 -0.3600 0.178 Uiso 0.221(3) 1 calc R U P C -1
H1B H 0.7962 0.3434 -0.4000 0.178 Uiso 0.221(3) 1 calc R U P C -1
C2 C 0.773(4) 0.355(7) -0.199(4) 0.120(14) Uani 0.221(3) 1 d D U P C -1
H2A H 0.8012 0.2969 -0.1903 0.144 Uiso 0.221(3) 1 calc R U P C -1
H2B H 0.8307 0.4296 -0.1539 0.144 Uiso 0.221(3) 1 calc R U P C -1
C3 C 0.649(4) 0.305(6) -0.141(4) 0.113(13) Uani 0.221(3) 1 d D U P C -1
H3A H 0.6509 0.3432 -0.0559 0.136 Uiso 0.221(3) 1 calc R U P C -1
H3B H 0.6095 0.2180 -0.1285 0.136 Uiso 0.221(3) 1 calc R U P C -1
C4 C 0.587(6) 0.338(7) -0.247(3) 0.145(14) Uani 0.221(3) 1 d D U P C -1
H4A H 0.4995 0.2846 -0.2414 0.174 Uiso 0.221(3) 1 calc R U P C -1
H4B H 0.6047 0.4207 -0.2353 0.174 Uiso 0.221(3) 1 calc R U P C -1
C5 C 0.610(6) 0.385(5) -0.487(4) 0.178(16) Uani 0.221(3) 1 d D U P C -1
H5A H 0.6618 0.4724 -0.4790 0.214 Uiso 0.221(3) 1 calc R U P C -1
H5B H 0.5264 0.3653 -0.4901 0.214 Uiso 0.221(3) 1 calc R U P C -1
C6 C 0.644(6) 0.338(6) -0.610(3) 0.152(19) Uani 0.221(3) 1 d D U P C -1
H6A H 0.5895 0.3266 -0.6839 0.183 Uiso 0.221(3) 1 calc R U P C -1
H6B H 0.7264 0.3932 -0.6374 0.183 Uiso 0.221(3) 1 calc R U P C -1
C7 C 0.629(7) 0.219(6) -0.565(5) 0.159(17) Uani 0.221(3) 1 d D U P C -1
H7A H 0.7065 0.2212 -0.5655 0.191 Uiso 0.221(3) 1 calc R U P C -1
H7B H 0.5732 0.1533 -0.6228 0.191 Uiso 0.221(3) 1 calc R U P C -1
C8 C 0.580(6) 0.200(4) -0.424(5) 0.174(17) Uani 0.221(3) 1 d D U P C -1
H8A H 0.4916 0.1586 -0.4243 0.209 Uiso 0.221(3) 1 calc R U P C -1
H8B H 0.6063 0.1545 -0.3703 0.209 Uiso 0.221(3) 1 calc R U P C -1
O1 O -0.0942(4) 0.0944(4) 0.3206(4) 0.0451(10) Uani 1 1 d . . . . .
O2 O -0.0365(4) 0.3188(4) 0.2580(4) 0.0447(10) Uani 1 1 d . . . . .
O3 O 0.1304(4) 0.2601(4) 0.3014(5) 0.0503(11) Uani 1 1 d . . . . .
O4 O 0.2694(4) 0.2696(4) 0.4997(4) 0.0451(10) Uani 1 1 d . . . . .
O5 O 0.3551(4) 0.3186(4) 0.2586(4) 0.0462(10) Uani 1 1 d . . . . .
O6 O 0.3380(4) 0.3376(4) 0.0005(5) 0.0515(11) Uani 1 1 d . . . . .
O7 O 0.5487(4) 0.4513(4) 0.1200(4) 0.0497(11) Uani 1 1 d . . . . .
O8 O 0.7816(4) 0.5632(4) 0.0920(5) 0.0511(11) Uani 1 1 d . . . . .
Si1 Si -0.00045(13) 0.23671(13) 0.34626(15) 0.0356(5) Uani 1 1 d . . . . .
Si2 Si 0.23701(13) 0.23664(13) 0.34594(15) 0.0356(5) Uani 1 1 d . . . . .
Si3 Si 0.42042(13) 0.33238(13) 0.11766(15) 0.0348(4) Uani 1 1 d . . . . .
Si4 Si 0.66774(13) 0.57972(13) 0.11775(15) 0.0350(4) Uani 1 1 d . . . . .

loop_
_atom_site_aniso_label
_atom_site_aniso_U_11
_atom_site_aniso_U_22
_atom_site_aniso_U_33
_atom_site_aniso_U_23
_atom_site_aniso_U_13
_atom_site_aniso_U_12
Na2 0.28(5) 0.28(5) 0.45(9) 0.000 0.000 0.14(2)
Na1 0.065(2) 0.065(2) 0.054(3) 0.000 0.000 0.0324(10)
O1W 0.045(7) 0.036(6) 0.036(6) 0.004(4) 0.002(4) 0.019(5)
N1 0.15(2) 0.22(3) 0.103(15) -0.02(2) -0.026(16) 0.06(2)
C1 0.13(2) 0.22(3) 0.066(17) -0.01(2) 0.007(15) 0.06(2)
C2 0.09(2) 0.21(4) 0.070(18) 0.01(2) 0.031(15) 0.08(2)
C3 0.09(2) 0.19(4) 0.100(15) 0.01(2) 0.029(17) 0.10(2)
C4 0.12(2) 0.21(3) 0.13(2) 0.00(2) -0.01(2) 0.10(3)
C5 0.17(3) 0.20(3) 0.12(2) -0.03(2) -0.05(2) 0.06(2)
C6 0.13(3) 0.21(3) 0.095(15) -0.03(2) -0.08(2) 0.07(3)
C7 0.15(3) 0.20(3) 0.08(2) -0.02(2) -0.06(2) 0.06(3)
C8 0.17(3) 0.21(3) 0.10(2) -0.02(2) -0.03(2) 0.06(2)
O1 0.044(2) 0.042(2) 0.043(2) 0.0000(17) -0.0013(17) 0.0169(18)
O2 0.046(2) 0.049(2) 0.039(2) 0.0001(17) -0.0030(17) 0.0231(19)
O3 0.049(2) 0.058(3) 0.048(2) 0.008(2) 0.0045(19) 0.030(2)
O4 0.050(2) 0.050(2) 0.033(2) -0.0016(17) 0.0022(17) 0.023(2)
O5 0.052(2) 0.050(2) 0.037(2) -0.0007(17) 0.0014(17) 0.0257(19)
O6 0.054(3) 0.053(3) 0.047(2) 0.0067(19) -0.0032(19) 0.027(2)
O7 0.046(2) 0.048(2) 0.047(2) 0.0021(19) -0.0045(18) 0.0168(19)
O8 0.048(2) 0.060(3) 0.046(2) -0.012(2) -0.0074(19) 0.028(2)
Si1 0.0363(8) 0.0416(8) 0.0286(8) 0.0015(5) -0.0011(5) 0.0192(6)
Si2 0.0388(8) 0.0419(8) 0.0286(8) -0.0003(5) 0.0009(5) 0.0222(6)
Si3 0.0366(8) 0.0347(8) 0.0317(8) 0.0023(5) 0.0012(5) 0.0167(6)
Si4 0.0356(8) 0.0368(8) 0.0313(8) -0.0007(5) -0.0025(5) 0.0171(6)

loop_
_atom_type_symbol
_atom_type_description
_atom_type_scat_dispersion_real
_atom_type_scat_dispersion_imag
_atom_type_scat_source
O O 0.0106 0.0060 'International Tables Vol C Tables 4.2.6.8 and 6.1.1.4'
Si Si 0.0817 0.0704 'International Tables Vol C Tables 4.2.6.8 and 6.1.1.4'
Na Na 0.0362 0.0249 'International Tables Vol C Tables 4.2.6.8 and 6.1.1.4'
N N 0.0061 0.0033 'International Tables Vol C Tables 4.2.6.8 and 6.1.1.4'
C C 0.0033 0.0016 'International Tables Vol C Tables 4.2.6.8 and 6.1.1.4'
H H 0.0000 0.0000 'International Tables Vol C Tables 4.2.6.8 and 6.1.1.4'

loop_
_geom_angle_atom_site_label_1
_geom_angle_atom_site_label_2
_geom_angle_atom_site_label_3
_geom_angle
_geom_angle_site_symmetry_1
_geom_angle_site_symmetry_3
_geom_angle_publ_flag
O8 Na2 O8 119.8(3) 3_665 . ?
O8 Na2 O8 119.8(3) 3_665 2_655 ?
O8 Na2 O8 119.8(3) . 2_655 ?
O8 Na2 O7 60.29(13) 3_665 3_665 ?
O8 Na2 O7 60.29(13) . 3_665 ?
O8 Na2 O7 179(4) 2_655 3_665 ?
O8 Na2 O7 60.29(13) 3_665 2_655 ?
O8 Na2 O7 179(4) . 2_655 ?
O8 Na2 O7 60.29(13) 2_655 2_655 ?
O7 Na2 O7 119.6(4) 3_665 2_655 ?
O8 Na2 O7 179(4) 3_665 . ?
O8 Na2 O7 60.29(13) . . ?
O8 Na2 O7 60.29(13) 2_655 . ?
O7 Na2 O7 119.6(4) 3_665 . ?
O7 Na2 O7 119.6(4) 2_655 . ?
O8 Na2 Si3 30.25(12) 3_665 2_655 ?
O8 Na2 Si3 149.85(10) . 2_655 ?
O8 Na2 Si3 90.30(10) 2_655 2_655 ?
O7 Na2 Si3 89.6(2) 3_665 2_655 ?
O7 Na2 Si3 30.16(10) 2_655 2_655 ?
O7 Na2 Si3 149.5(7) . 2_655 ?
O8 Na2 Si3 90.30(10) 3_665 3_665 ?
O8 Na2 Si3 30.25(12) . 3_665 ?
O8 Na2 Si3 149.84(10) 2_655 3_665 ?
O7 Na2 Si3 30.16(10) 3_665 3_665 ?
O7 Na2 Si3 149.5(7) 2_655 3_665 ?
O7 Na2 Si3 89.6(2) . 3_665 ?
Si3 Na2 Si3 119.8(2) 2_655 3_665 ?
O8 Na2 Si3 149.85(10) 3_665 . ?
O8 Na2 Si3 90.30(10) . . ?
O8 Na2 Si3 30.25(12) 2_655 . ?
O7 Na2 Si3 149.5(7) 3_665 . ?
O7 Na2 Si3 89.6(2) 2_655 . ?
O7 Na2 Si3 30.16(10) . . ?
Si3 Na2 Si3 119.8(2) 2_655 . ?
Si3 Na2 Si3 119.8(2) 3_665 . ?
O8 Na2 Si4 149.81(11) 3_665 . ?
O8 Na2 Si4 30.21(12) . . ?
O8 Na2 Si4 90.34(10) 2_655 . ?
O7 Na2 Si4 89.6(2) 3_665 . ?
O7 Na2 Si4 149.6(7) 2_655 . ?
O7 Na2 Si4 30.19(10) . . ?
Si3 Na2 Si4 175(3) 2_655 . ?
Si3 Na2 Si4 59.52(9) 3_665 . ?
Si3 Na2 Si4 60.34(9) . . ?
O8 Na2 Si4 30.21(12) 3_665 3_665 ?
O8 Na2 Si4 90.34(10) . 3_665 ?
O8 Na2 Si4 149.81(11) 2_655 3_665 ?
O7 Na2 Si4 30.19(10) 3_665 3_665 ?
O7 Na2 Si4 89.6(2) 2_655 3_665 ?
O7 Na2 Si4 149.6(7) . 3_665 ?
Si3 Na2 Si4 59.52(9) 2_655 3_665 ?
Si3 Na2 Si4 60.34(9) 3_665 3_665 ?
Si3 Na2 Si4 175(3) . 3_665 ?
Si4 Na2 Si4 119.8(2) . 3_665 ?
O8 Na2 Si4 90.34(10) 3_665 2_655 ?
O8 Na2 Si4 149.81(11) . 2_655 ?
O8 Na2 Si4 30.21(12) 2_655 2_655 ?
O7 Na2 Si4 149.6(7) 3_665 2_655 ?
O7 Na2 Si4 30.19(10) 2_655 2_655 ?
O7 Na2 Si4 89.6(2) . 2_655 ?
Si3 Na2 Si4 60.34(9) 2_655 2_655 ?
Si3 Na2 Si4 175(3) 3_665 2_655 ?
Si3 Na2 Si4 59.52(9) . 2_655 ?
Si4 Na2 Si4 119.8(2) . 2_655 ?
Si4 Na2 Si4 119.8(2) 3_665 2_655 ?
O1W Na1 O1W 76.5(4) 2 3 ?
O1W Na1 O1W 76.5(4) 2 . ?
O1W Na1 O1W 76.5(4) 3 . ?
O1W Na1 O1W 41.07(15) 2 4 ?
O1W Na1 O1W 41.07(15) 3 4 ?
O1W Na1 O1W 89.0(4) . 4 ?
O1W Na1 O1W 41.07(15) 2 6 ?
O1W Na1 O1W 89.0(4) 3 6 ?
O1W Na1 O1W 41.07(15) . 6 ?
O1W Na1 O1W 72.9(4) 4 6 ?
O1W Na1 O1W 89.0(4) 2 5 ?
O1W Na1 O1W 41.07(15) 3 5 ?
O1W Na1 O1W 41.07(15) . 5 ?
O1W Na1 O1W 72.9(4) 4 5 ?
O1W Na1 O1W 72.9(4) 6 5 ?
O1W Na1 O1 170.6(3) 2 3 ?
O1W Na1 O1 96.3(3) 3 3 ?
O1W Na1 O1 96.1(3) . 3 ?
O1W Na1 O1 134.4(3) 4 3 ?
O1W Na1 O1 134.1(3) 6 3 ?
O1W Na1 O1 81.6(3) 5 3 ?
O1W Na1 O1 96.3(3) 2 2 ?
O1W Na1 O1 96.1(3) 3 2 ?
O1W Na1 O1 170.6(3) . 2 ?
O1W Na1 O1 81.6(3) 4 2 ?
O1W Na1 O1 134.4(3) 6 2 ?
O1W Na1 O1 134.1(3) 5 2 ?
O1 Na1 O1 90.47(19) 3 2 ?
O1W Na1 O1 96.1(3) 2 . ?
O1W Na1 O1 170.6(3) 3 . ?
O1W Na1 O1 96.3(3) . . ?
O1W Na1 O1 134.1(3) 4 . ?
O1W Na1 O1 81.6(3) 6 . ?
O1W Na1 O1 134.4(3) 5 . ?
O1 Na1 O1 90.47(19) 3 . ?
O1 Na1 O1 90.47(19) 2 . ?
O1W Na1 Na1 45.6(3) 2 4 ?
O1W Na1 Na1 45.6(3) 3 4 ?
O1W Na1 Na1 45.6(3) . 4 ?
O1W Na1 Na1 43.3(3) 4 4 ?
O1W Na1 Na1 43.3(3) 6 4 ?
O1W Na1 Na1 43.3(3) 5 4 ?
O1 Na1 Na1 124.93(13) 3 4 ?
O1 Na1 Na1 124.93(13) 2 4 ?
O1 Na1 Na1 124.93(13) . 4 ?
O1W O1W O1W 119.4(2) 5 6 ?
O1W O1W Na1 72.6(5) 5 . ?
O1W O1W Na1 72.6(5) 6 . ?
O1W O1W Na1 66.4(5) 5 4 ?
O1W O1W Na1 66.4(5) 6 4 ?
Na1 O1W Na1 91.0(4) . 4 ?
C5 N1 C8 103(2) . . ?
C5 N1 C4 115(3) . . ?
C8 N1 C4 116(3) . . ?
C5 N1 C1 112(3) . . ?
C8 N1 C1 112(3) . . ?
C4 N1 C1 99(4) . . ?
N1 C1 C2 110(4) . . ?
N1 C1 H1A 109.7 . . ?
C2 C1 H1A 109.7 . . ?
N1 C1 H1B 109.7 . . ?
C2 C1 H1B 109.7 . . ?
H1A C1 H1B 108.2 . . ?
C3 C2 C1 104(4) . . ?
C3 C2 H2A 110.9 . . ?
C1 C2 H2A 110.9 . . ?
C3 C2 H2B 110.9 . . ?
C1 C2 H2B 110.9 . . ?
H2A C2 H2B 108.9 . . ?
C2 C3 C4 102(4) . . ?
C2 C3 H3A 111.4 . . ?
C4 C3 H3A 111.4 . . ?
C2 C3 H3B 111.4 . . ?
C4 C3 H3B 111.4 . . ?
H3A C3 H3B 109.3 . . ?
N1 C4 C3 107(3) . . ?
N1 C4 H4A 110.2 . . ?
C3 C4 H4A 110.2 . . ?
N1 C4 H4B 110.2 . . ?
C3 C4 H4B 110.2 . . ?
H4A C4 H4B 108.5 . . ?
N1 C5 C6 104(2) . . ?
N1 C5 H5A 111.0 . . ?
C6 C5 H5A 111.0 . . ?
N1 C5 H5B 111.0 . . ?
C6 C5 H5B 111.0 . . ?
H5A C5 H5B 109.0 . . ?
C7 C6 C5 104(2) . . ?
C7 C6 H6A 111.0 . . ?
C5 C6 H6A 111.0 . . ?
C7 C6 H6B 111.0 . . ?
C5 C6 H6B 111.0 . . ?
H6A C6 H6B 109.0 . . ?
C6 C7 C8 105(2) . . ?
C6 C7 H7A 110.7 . . ?
C8 C7 H7A 110.7 . . ?
C6 C7 H7B 110.7 . . ?
C8 C7 H7B 110.7 . . ?
H7A C7 H7B 108.8 . . ?
N1 C8 C7 102(3) . . ?
N1 C8 H8A 111.3 . . ?
C7 C8 H8A 111.3 . . ?
N1 C8 H8B 111.3 . . ?
C7 C8 H8B 111.3 . . ?
H8A C8 H8B 109.2 . . ?
Si1 O1 Si2 137.0(3) . 2 ?
Si1 O1 Na1 111.3(2) . . ?
Si2 O1 Na1 111.1(2) 2 . ?
Si4 O2 Si1 145.4(3) 3_565 . ?
Si2 O3 Si1 142.4(3) . . ?
Si2 O4 Si1 149.7(3) . 5_556 ?
Si2 O5 Si3 145.3(3) . . ?
Si3 O6 Si4 144.3(3) . 4_665 ?
Si3 O7 Si4 172.3(3) . . ?
Si3 O7 Na2 93.7(2) . . ?
Si4 O7 Na2 93.7(2) . . ?
Si4 O8 Si3 157.2(3) . 3_665 ?
Si4 O8 Na2 96.2(4) . . ?
Si3 O8 Na2 96.1(4) 3_665 . ?
O4 Si1 O2 108.9(2) 6_556 . ?
O4 Si1 O3 110.8(2) 6_556 . ?
O2 Si1 O3 109.7(2) . . ?
O4 Si1 O1 110.5(2) 6_556 . ?
O2 Si1 O1 110.7(2) . . ?
O3 Si1 O1 106.3(2) . . ?
O4 Si2 O3 110.6(2) . . ?
O4 Si2 O5 108.6(2) . . ?
O3 Si2 O5 109.8(2) . . ?
O4 Si2 O1 110.5(2) . 3 ?
O3 Si2 O1 106.5(2) . 3 ?
O5 Si2 O1 110.8(2) . 3 ?
O7 Si3 O8 109.5(3) . 2_655 ?
O7 Si3 O6 111.0(2) . . ?
O8 Si3 O6 108.1(3) 2_655 . ?
O7 Si3 O5 108.9(2) . . ?
O8 Si3 O5 109.9(2) 2_655 . ?
O6 Si3 O5 109.4(2) . . ?
O7 Si3 Na2 56.14(19) . . ?
O8 Si3 Na2 53.6(3) 2_655 . ?
O6 Si3 Na2 130.1(15) . . ?
O5 Si3 Na2 120.4(15) . . ?
O7 Si4 O8 109.4(3) . . ?
O7 Si4 O2 108.9(2) . 2_665 ?
O8 Si4 O2 110.1(2) . 2_665 ?
O7 Si4 O6 110.8(2) . 4_665 ?
O8 Si4 O6 108.2(3) . 4_665 ?
O2 Si4 O6 109.5(2) 2_665 4_665 ?
O7 Si4 Na2 56.11(19) . . ?
O8 Si4 Na2 53.6(3) . . ?
O2 Si4 Na2 120.5(15) 2_665 . ?
O6 Si4 Na2 130.0(15) 4_665 . ?

loop_
_geom_bond_atom_site_label_1
_geom_bond_atom_site_label_2
_geom_bond_distance
_geom_bond_site_symmetry_2
_geom_bond_publ_flag
Na2 O8 2.589(6) 3_665 ?
Na2 O8 2.589(6) . ?
Na2 O8 2.590(6) 2_655 ?
Na2 O7 2.661(7) 3_665 ?
Na2 O7 2.661(7) 2_655 ?
Na2 O7 2.661(7) . ?
Na2 Si3 3.197(4) 2_655 ?
Na2 Si3 3.197(4) 3_665 ?
Na2 Si3 3.197(4) . ?
Na2 Si4 3.198(4) . ?
Na2 Si4 3.198(4) 3_665 ?
Na2 Si4 3.198(4) 2_655 ?
Na1 O1W 2.445(11) 2 ?
Na1 O1W 2.445(11) 3 ?
Na1 O1W 2.445(11) . ?
Na1 O1W 2.546(12) 4 ?
Na1 O1W 2.546(12) 6 ?
Na1 O1W 2.546(12) 5 ?
Na1 O1 2.588(5) 3 ?
Na1 O1 2.588(5) 2 ?
Na1 O1 2.588(5) . ?
Na1 Na1 3.561(11) 4 ?
O1W O1W 1.753(11) 5 ?
O1W O1W 1.753(11) 6 ?
O1W Na1 2.546(12) 4 ?
N1 C5 1.480(19) . ?
N1 C8 1.48(2) . ?
N1 C4 1.482(19) . ?
N1 C1 1.49(2) . ?
C1 C2 1.53(2) . ?
C1 H1A 0.9900 . ?
C1 H1B 0.9900 . ?
C2 C3 1.53(2) . ?
C2 H2A 0.9900 . ?
C2 H2B 0.9900 . ?
C3 C4 1.53(2) . ?
C3 H3A 0.9900 . ?
C3 H3B 0.9900 . ?
C4 H4A 0.9900 . ?
C4 H4B 0.9900 . ?
C5 C6 1.55(2) . ?
C5 H5A 0.9900 . ?
C5 H5B 0.9900 . ?
C6 C7 1.54(2) . ?
C6 H6A 0.9900 . ?
C6 H6B 0.9900 . ?
C7 C8 1.54(2) . ?
C7 H7A 0.9900 . ?
C7 H7B 0.9900 . ?
C8 H8A 0.9900 . ?
C8 H8B 0.9900 . ?
O1 Si1 1.649(4) . ?
O1 Si2 1.651(4) 2 ?
O2 Si4 1.622(4) 3_565 ?
O2 Si1 1.633(4) . ?
O3 Si2 1.625(5) . ?
O3 Si1 1.635(5) . ?
O4 Si2 1.621(4) . ?
O4 Si1 1.624(4) 5_556 ?
O5 Si2 1.627(5) . ?
O5 Si3 1.630(4) . ?
O6 Si3 1.627(5) . ?
O6 Si4 1.639(5) 4_665 ?
O7 Si3 1.610(4) . ?
O7 Si4 1.612(4) . ?
O8 Si4 1.619(5) . ?
O8 Si3 1.620(5) 3_665 ?
Si1 O4 1.624(4) 6_556 ?
Si2 O1 1.651(4) 3 ?
Si3 O8 1.620(5) 2_655 ?
Si4 O2 1.622(4) 2_665 ?
Si4 O6 1.639(5) 4_665 ?
